data_2008038
loop_
_publ_author_name
'Jarred T. Blank'
'Slawomir Z. Janicki'
'Peter A. Petillo'

_publ_section_title
;
 \b-1-<i>N</i>-Ureido-<small>D</small>-glucopyranose
;
_journal_issue 12
_journal_name_full 'Acta Crystallographica Section C'
_journal_page_first 1992
_journal_page_last 1994
_journal_paper_doi 10.1107/S0108270198007665
_journal_volume 54
_journal_year 1998
_chemical_formula_moiety 'C7 H14 N2 O6'
_chemical_formula_sum 'C7 H14 N2 O6'
_chemical_formula_weight 222.20
_chemical_melting_point 480.15
_chemical_name_systematic
;
?
;
_space_group_IT_number 19
_symmetry_cell_setting orthorhombic
_symmetry_space_group_name_Hall 'P 2ac 2ab'
_symmetry_space_group_name_H-M 'P 21 21 21'
_cell_angle_alpha 90.00
_cell_angle_beta 90.00
_cell_angle_gamma 90.00
_cell_formula_units_Z 4
_cell_length_a 7.89780(10)
_cell_length_b 9.1364(2)
_cell_length_c 13.75810(10)
_cell_measurement_reflns_used 4510
_cell_measurement_temperature 198(2)
_cell_measurement_theta_max 28
_cell_measurement_theta_min 4
_cell_volume 992.75(3)
_computing_cell_refinement 'SAINT (Siemens, 1994a)'
_computing_data_collection 'SMART (Siemens, 1994a)'
_computing_data_reduction SAINT
_computing_molecular_graphics 'SHELXTL (Siemens, 1994b)'
_computing_publication_material SHELXTL
_computing_structure_refinement 'SHELXL93 (Sheldrick, 1993)'
_computing_structure_solution 'SHELXS86 (Sheldrick, 1990)'
_diffrn_measurement_device 'Siemens Platform/CCD'
_diffrn_measurement_method '\w scans'
_diffrn_radiation_monochromator graphite
_diffrn_radiation_source 'normal-focus sealed tube'
_diffrn_radiation_type MoK\a
_diffrn_radiation_wavelength 0.71073
_diffrn_reflns_av_R_equivalents 0.031
_diffrn_reflns_av_sigmaI/netI 0.026
_diffrn_reflns_limit_h_max 10
_diffrn_reflns_limit_h_min -10
_diffrn_reflns_limit_k_max 11
_diffrn_reflns_limit_k_min -9
_diffrn_reflns_limit_l_max 17
_diffrn_reflns_limit_l_min -12
_diffrn_reflns_number 6480
_diffrn_reflns_theta_max 28.25
_diffrn_reflns_theta_min 2.68
_diffrn_standards_decay_% 0
_diffrn_standards_interval_time 6
_diffrn_standards_number 241
_exptl_absorpt_coefficient_mu 0.130
_exptl_absorpt_correction_T_max 0.986
_exptl_absorpt_correction_T_min 0.951
_exptl_absorpt_correction_type '\y scan (Siemens, 1994b)'
_exptl_crystal_colour Colourless
_exptl_crystal_density_diffrn 1.487
_exptl_crystal_density_meas ?
_exptl_crystal_description Platelet
_exptl_crystal_F_000 472
_exptl_crystal_size_max 0.44
_exptl_crystal_size_mid 0.40
_exptl_crystal_size_min 0.12
_exptl_crystal_size_rad not_measured
_refine_diff_density_max 0.373
_refine_diff_density_min -0.316
_refine_ls_abs_structure_details 'Flack   (1983) parameter = -0.1(11)'
_refine_ls_extinction_coef 0.013(2)
_refine_ls_extinction_method SHELXL93_(Sheldrick,_1993)
_refine_ls_goodness_of_fit_all 1.086
_refine_ls_goodness_of_fit_obs 1.083
_refine_ls_hydrogen_treatment refall
_refine_ls_matrix_type full
_refine_ls_number_parameters 163
_refine_ls_number_reflns 2348
_refine_ls_number_restraints 0
_refine_ls_restrained_S_all 1.086
_refine_ls_restrained_S_obs 1.083
_refine_ls_R_factor_all 0.041
_refine_ls_R_factor_obs 0.038
_refine_ls_shift/esd_max 0.001
_refine_ls_shift/esd_mean 0.000
_refine_ls_structure_factor_coef Fsqd
_refine_ls_weighting_details 'w = 1/[\s^2^(Fo^2^)+(0.0293P)^2^+0.4965P] where P=(Fo^2^+2Fc^2^)/3'
_refine_ls_weighting_scheme calc
_refine_ls_wR_factor_all 0.089
_refine_ls_wR_factor_obs 0.086
_reflns_number_observed 2212
_reflns_number_total 2348
_reflns_observed_criterion I>2\s(I)
_cod_data_source_file sx1069.cif
_cod_data_source_block sx1069
_cod_depositor_comments
;
The following automatic conversions were performed:
'_symmetry_cell_setting' value 'Orthorhombic' changed to 'orthorhombic'
according to '/home/saulius/struct/CIF-dictionaries/cif_core.dic'
dictionary named 'cif_core.dic' version 2.4.1 from 2010-06-29.

Automatic conversion script
Id: cif_fix_enum 1527 2010-12-29 10:47:43Z saulius 

The following automatic conversions were performed:

'_chemical_melting_point' value '207 \% C' was changed to '480.15' -
it was converted from degrees Celsius(C) to Kelvins(K).

Automatic conversion script
Id: cif_fix_values 1646 2011-03-28 12:23:43Z adriana 

The following automatic conversions were performed:

'_chemical_melting_point' value '207 \% C' was changed to '480.15' -
it was converted from degrees Celsius(C) to
Kelvins(K).

'_symmetry_cell_setting' value 'Orthorhombic' changed to
'orthorhombic' according to
/home/saulius/struct/CIF-dictionaries/cif_core.dic dictionary named
'cif_core.dic' version 2.4.1 from 2010-06-29.

Automatic conversion script
Id: cif_fix_values 1715 2011-07-08 13:25:40Z adriana 

The following automatic conversions were performed:

'_exptl_crystal_density_meas' value 'not_measured' was changed to '?'
- the value is perceived as not measured.

Automatic conversion script
Id: cif_fix_values 3008 2015-01-20 13:52:24Z robertas 

The following automatic conversions were performed:

'_refine_ls_weighting_scheme' value 'calc w =
1/[\s^2^(Fo^2^)+(0.0293P)^2^+0.4965P] where P=(Fo^2^+2Fc^2^)/3' was
changed to 'calc'. New tag '_refine_ls_weighting_details' was
created. The value of the new tag was set to 'w =
1/[\s^2^(Fo^2^)+(0.0293P)^2^+0.4965P] where P=(Fo^2^+2Fc^2^)/3'.

Automatic conversion script
Id: cif_fix_values 3143 2015-03-26 13:38:13Z robertas 
;
_cod_database_code 2008038

loop_
_symmetry_equiv_pos_as_xyz
'x, y, z'
'-x+1/2, -y, z+1/2'
'-x, y+1/2, -z+1/2'
'x+1/2, -y+1/2, -z'

loop_
_atom_site_aniso_label
_atom_site_aniso_U_11
_atom_site_aniso_U_22
_atom_site_aniso_U_33
_atom_site_aniso_U_12
_atom_site_aniso_U_13
_atom_site_aniso_U_23
O1 0.0229(6) 0.0191(5) 0.0271(6) -0.0022(5) 0.0000(5) -0.0020(5)
O3 0.0292(6) 0.0233(6) 0.0244(6) -0.0084(5) -0.0064(5) 0.0018(5)
O4 0.0394(7) 0.0178(6) 0.0331(7) 0.0040(6) 0.0022(6) -0.0031(6)
O2 0.0218(6) 0.0221(6) 0.0399(7) 0.0040(5) 0.0018(5) 0.0036(5)
O6 0.0179(6) 0.0434(8) 0.0286(6) -0.0042(6) -0.0001(5) -0.0022(6)
N1 0.0370(8) 0.0167(6) 0.0197(7) -0.0010(6) 0.0004(6) 0.0001(6)
O7 0.0859(13) 0.0266(7) 0.0220(7) -0.0068(8) -0.0003(7) -0.0020(6)
N2 0.089(2) 0.0235(8) 0.0283(9) -0.0082(10) -0.0031(10) -0.0037(8)
C6 0.0227(8) 0.0306(9) 0.0253(8) 0.0018(7) -0.0021(6) 0.0021(7)

loop_
_atom_site_label
_atom_site_fract_x
_atom_site_fract_y
_atom_site_fract_z
_atom_site_U_iso_or_equiv
_atom_site_thermal_displace_type
_atom_site_calc_flag
_atom_site_refinement_flags
_atom_site_occupancy
_atom_site_disorder_group
_atom_site_type_symbol
O1 0.96960(15) 0.93828(13) 0.37753(9) 0.0230(3) Uani d . 1 . O
O3 0.5986(2) 0.71357(14) 0.22697(10) 0.0256(3) Uani d . 1 . O
O4 0.8937(2) 0.55878(14) 0.31005(11) 0.0301(3) Uani d . 1 . O
C1 0.7982(2) 0.9848(2) 0.39799(12) 0.0211(3) Uiso d . 1 . C
O2 0.5098(2) 0.96049(14) 0.33889(10) 0.0280(3) Uani d . 1 . O
C3 0.6974(2) 0.7630(2) 0.30701(12) 0.0192(3) Uiso d . 1 . C
C4 0.8814(2) 0.7135(2) 0.29895(12) 0.0201(3) Uiso d . 1 . C
O6 1.2342(2) 0.7926(2) 0.27947(10) 0.0300(3) Uani d . 1 . O
N1 0.7956(2) 1.1401(2) 0.40310(11) 0.0245(3) Uani d . 1 . N
C5 0.9864(2) 0.7824(2) 0.38022(12) 0.0210(3) Uiso d . 1 . C
O7 0.8436(3) 1.1432(2) 0.56590(10) 0.0448(4) Uani d . 1 . O
C2 0.6822(2) 0.9287(2) 0.31713(12) 0.0199(3) Uiso d . 1 . C
N2 0.8527(3) 1.3568(2) 0.4807(2) 0.0469(6) Uani d . 1 . N
C7 0.8327(2) 1.2106(2) 0.48829(14) 0.0306(4) Uiso d . 1 . C
C6 1.1737(2) 0.7479(2) 0.37264(14) 0.0262(4) Uani d . 1 . C
H1 0.758(2) 0.9434(19) 0.4595(12) 0.009(4) Uiso d . 1 . H
H4 0.927(2) 0.744(2) 0.2365(14) 0.016(4) Uiso d . 1 . H
H5 0.945(2) 0.746(2) 0.4440(14) 0.020(5) Uiso d . 1 . H
H3 0.646(2) 0.717(2) 0.3660(13) 0.014(4) Uiso d . 1 . H
H6B 1.236(3) 0.804(2) 0.4254(14) 0.019(5) Uiso d . 1 . H
H2 0.713(3) 0.976(2) 0.2571(14) 0.021(5) Uiso d . 1 . H
H4' 0.894(3) 0.525(3) 0.257(2) 0.042(7) Uiso d . 1 . H
H1' 0.788(3) 1.190(2) 0.3511(15) 0.021(5) Uiso d . 1 . H
H3' 0.615(3) 0.767(3) 0.177(2) 0.046(7) Uiso d . 1 . H
H6A 1.193(3) 0.642(3) 0.3820(16) 0.034(6) Uiso d . 1 . H
H2B 0.882(4) 1.409(4) 0.537(2) 0.075(10) Uiso d . 1 . H
H2' 0.480(4) 1.037(3) 0.315(2) 0.056(8) Uiso d . 1 . H
H2A 0.854(4) 1.401(3) 0.426(2) 0.054(8) Uiso d . 1 . H
H6' 1.331(3) 0.824(3) 0.2864(18) 0.042(7) Uiso d . 1 . H

loop_
_atom_type_symbol
_atom_type_description
_atom_type_scat_dispersion_real
_atom_type_scat_dispersion_imag
_atom_type_scat_source
C C 0.0033 0.0016 'International Tables Vol C Tables 4.2.6.8 and 6.1.1.4'
H H 0.0000 0.0000 'International Tables Vol C Tables 4.2.6.8 and 6.1.1.4'
N N 0.0061 0.0033 'International Tables Vol C Tables 4.2.6.8 and 6.1.1.4'
O O 0.0106 0.0060 'International Tables Vol C Tables 4.2.6.8 and 6.1.1.4'

loop_
_geom_angle_atom_site_label_1
_geom_angle_atom_site_label_2
_geom_angle_atom_site_label_3
_geom_angle
_geom_angle_publ_flag
C5 O1 C1 111.97(12) ?
C3 O3 H3' 111.2(18) ?
C4 O4 H4' 106.8(19) ?
N1 C1 O1 108.48(14) y
N1 C1 C2 111.21(15) ?
O1 C1 C2 108.70(13) y
N1 C1 H1 109.7(10) ?
O1 C1 H1 110.9(10) ?
C2 C1 H1 107.8(10) ?
C2 O2 H2' 112.(2) ?
O3 C3 C2 110.04(13) ?
O3 C3 C4 111.84(13) ?
C2 C3 C4 112.05(13) ?
O3 C3 H3 106.0(11) ?
C2 C3 H3 108.0(11) ?
C4 C3 H3 108.7(11) ?
O4 C4 C3 110.52(14) ?
O4 C4 C5 107.04(14) ?
C3 C4 C5 109.99(14) y
O4 C4 H4 110.9(11) ?
C3 C4 H4 109.2(11) ?
C5 C4 H4 109.2(11) ?
C6 O6 H6' 107.8(18) ?
C7 N1 C1 120.6(2) ?
C7 N1 H1' 119.0(14) ?
C1 N1 H1' 119.6(14) ?
O1 C5 C6 107.20(14) y
O1 C5 C4 109.91(13) y
C6 C5 C4 113.18(14) ?
O1 C5 H5 109.1(11) ?
C6 C5 H5 108.3(11) ?
C4 C5 H5 109.1(11) ?
O2 C2 C3 107.29(13) ?
O2 C2 C1 110.58(14) ?
C3 C2 C1 110.61(14) y
O2 C2 H2 109.3(12) ?
C3 C2 H2 110.5(12) ?
C1 C2 H2 108.6(12) ?
C7 N2 H2B 118.(2) ?
C7 N2 H2A 122.(2) ?
H2B N2 H2A 120.(3) ?
O7 C7 N2 123.5(2) y
O7 C7 N1 121.4(2) y
N2 C7 N1 115.1(2) y
O6 C6 C5 109.20(14) y
O6 C6 H6B 109.4(11) ?
C5 C6 H6B 108.6(11) ?
O6 C6 H6A 110.2(13) ?
C5 C6 H6A 110.1(14) ?
H6B C6 H6A 109.2(18) ?

loop_
_geom_bond_atom_site_label_1
_geom_bond_atom_site_label_2
_geom_bond_site_symmetry_2
_geom_bond_distance
_geom_bond_publ_flag
O1 C5 . 1.431(2) y
O1 C1 . 1.446(2) y
O3 C3 . 1.423(2) y
O3 H3' . 0.85(3) ?
O4 C4 . 1.426(2) y
O4 H4' . 0.79(3) ?
C1 N1 . 1.421(2) y
C1 C2 . 1.530(2) y
C1 H1 . 0.98(2) ?
O2 C2 . 1.424(2) y
O2 H2' . 0.81(3) ?
C3 C2 . 1.525(2) ?
C3 C4 . 1.526(2) ?
C3 H3 . 1.00(2) ?
C4 C5 . 1.528(2) ?
C4 H4 . 0.97(2) ?
O6 C6 . 1.428(2) y
O6 H6' . 0.82(3) ?
N1 C7 . 1.369(2) y
N1 H1' . 0.85(2) ?
C5 C6 . 1.516(2) y
C5 H5 . 1.00(2) ?
O7 C7 . 1.235(2) y
C2 H2 . 0.97(2) ?
N2 C7 . 1.350(3) y
N2 H2B . 0.94(3) ?
N2 H2A . 0.85(3) ?
C6 H6B . 1.02(2) ?
C6 H6A . 0.99(2) ?

loop_
_geom_torsion_atom_site_label_1
_geom_torsion_atom_site_label_2
_geom_torsion_atom_site_label_3
_geom_torsion_atom_site_label_4
_geom_torsion
_geom_torsion_publ_flag
C5 O1 C1 N1 174.52(13) ?
C5 O1 C1 C2 -64.4(2) ?
O3 C3 C4 O4 -68.0(2) ?
C2 C3 C4 O4 167.86(13) y
O3 C3 C4 C5 173.97(13) y
C2 C3 C4 C5 49.9(2) ?
O1 C1 N1 C7 -86.0(2) y
C2 C1 N1 C7 154.5(2) ?
C1 O1 C5 C6 -171.86(13) ?
C1 O1 C5 C4 64.8(2) ?
O4 C4 C5 O1 -175.85(13) ?
C3 C4 C5 O1 -55.7(2) ?
O4 C4 C5 C6 64.3(2) ?
C3 C4 C5 C6 -175.54(14) ?
O3 C3 C2 O2 63.6(2) ?
C4 C3 C2 O2 -171.28(13) ?
O3 C3 C2 C1 -175.69(13) ?
C4 C3 C2 C1 -50.6(2) ?
N1 C1 C2 O2 -65.9(2) y
O1 C1 C2 O2 174.70(13) y
N1 C1 C2 C3 175.34(14) ?
O1 C1 C2 C3 56.0(2) ?
C1 N1 C7 O7 -11.3(3) y
C1 N1 C7 N2 169.8(2) y
O1 C5 C6 O6 -65.5(2) ?
C4 C5 C6 O6 55.9(2) ?

loop_
_cod_related_entry_id
_cod_related_entry_database
_cod_related_entry_code
1 ChemSpider 2095571
